data_2226176
loop_
_publ_author_name
'Li, Huo Ming'
'Wu, Jin-Long'

_publ_section_title
;
 <i>N</i>-Benzyl-2-(2-bromophenyl)-2-(2-nitrophenoxy)acetamide
;
_journal_coeditor_code IM2196
_journal_issue 6
_journal_name_full 'Acta Crystallographica Section E'
_journal_page_first o1274
_journal_paper_doi 10.1107/S1600536810014996
_journal_volume 66
_journal_year 2010
_chemical_formula_iupac 'C21 H17 Br N2 O4'
_chemical_formula_moiety 'C21 H17 Br N2 O4'
_chemical_formula_sum 'C21 H17 Br N2 O4'
_chemical_formula_weight 441.28
_chemical_name_systematic
;
<i>N</i>-Benzyl-2-(2-bromophenyl)-2-(2-nitrophenoxy)acetamide
;
_space_group_IT_number 2
_symmetry_cell_setting triclinic
_symmetry_space_group_name_Hall '-P 1'
_symmetry_space_group_name_H-M 'P -1'
_atom_sites_solution_hydrogens geom
_atom_sites_solution_primary direct
_atom_sites_solution_secondary difmap
_cell_angle_alpha 73.939(6)
_cell_angle_beta 82.878(6)
_cell_angle_gamma 74.447(6)
_cell_formula_units_Z 2
_cell_length_a 7.5818(5)
_cell_length_b 10.4650(7)
_cell_length_c 13.1095(10)
_cell_measurement_reflns_used 3052
_cell_measurement_temperature 293(2)
_cell_measurement_theta_max 66.8920
_cell_measurement_theta_min 3.5106
_cell_volume 961.56(12)
_computing_cell_refinement
;
CrysAlis Pro (Oxford Diffraction, 2009)
;
_computing_data_collection
;
CrysAlis Pro (Oxford Diffraction, 2009)
;
_computing_data_reduction
;
CrysAlis Pro (Oxford Diffraction, 2009)
;
_computing_molecular_graphics
;
OLEX2 (Dolomanov <i>et al.</i>,  2009)
;
_computing_publication_material
;
OLEX2 (Dolomanov <i>et al.</i>,  2009)
;
_computing_structure_refinement 'SHELXL97 (Sheldrick, 2008)'
_computing_structure_solution 'SHELXS97 (Sheldrick, 2008)'
_diffrn_ambient_temperature 293(2)
_diffrn_detector_area_resol_mean 10.3592
_diffrn_measured_fraction_theta_full 0.993
_diffrn_measured_fraction_theta_max 0.993
_diffrn_measurement_device_type 'Oxford Diffraction Xcalibur Atlas Gemini ultra'
_diffrn_measurement_method '\w scans'
_diffrn_radiation_monochromator graphite
_diffrn_radiation_source 'fine-focus sealed tube'
_diffrn_radiation_type CuK\a
_diffrn_radiation_wavelength 1.54184
_diffrn_reflns_av_R_equivalents 0.0303
_diffrn_reflns_av_sigmaI/netI 0.0261
_diffrn_reflns_limit_h_max 8
_diffrn_reflns_limit_h_min -9
_diffrn_reflns_limit_k_max 12
_diffrn_reflns_limit_k_min -11
_diffrn_reflns_limit_l_max 15
_diffrn_reflns_limit_l_min -15
_diffrn_reflns_number 7135
_diffrn_reflns_theta_full 66.58
_diffrn_reflns_theta_max 66.58
_diffrn_reflns_theta_min 3.51
_exptl_absorpt_coefficient_mu 3.174
_exptl_absorpt_correction_T_max 0.565
_exptl_absorpt_correction_T_min 0.427
_exptl_absorpt_correction_type multi-scan
_exptl_absorpt_process_details
;
(CrysAlis Pro; Oxford Diffraction, 2009)
;
_exptl_crystal_colour colorless
_exptl_crystal_density_diffrn 1.524
_exptl_crystal_density_method 'not measured'
_exptl_crystal_description block
_exptl_crystal_F_000 448
_exptl_crystal_size_max 0.38
_exptl_crystal_size_mid 0.26
_exptl_crystal_size_min 0.18
_refine_diff_density_max 0.371
_refine_diff_density_min -0.392
_refine_ls_extinction_coef 0.0258(10)
_refine_ls_extinction_expression Fc^*^=kFc[1+0.001xFc^2^\l^3^/sin(2\q)]^-1/4^
_refine_ls_extinction_method 'SHELXL97 (Sheldrick, 2008)'
_refine_ls_goodness_of_fit_ref 1.032
_refine_ls_hydrogen_treatment constr
_refine_ls_matrix_type full
_refine_ls_number_parameters 254
_refine_ls_number_reflns 3363
_refine_ls_number_restraints 0
_refine_ls_restrained_S_all 1.032
_refine_ls_R_factor_all 0.0544
_refine_ls_R_factor_gt 0.0378
_refine_ls_shift/su_max 0.000
_refine_ls_shift/su_mean 0.000
_refine_ls_structure_factor_coef Fsqd
_refine_ls_weighting_details 'calc w=1/[\s^2^(Fo^2^)+(0.0523P)^2^+0.3500P] where P=(Fo^2^+2Fc^2^)/3'
_refine_ls_weighting_scheme calc
_refine_ls_wR_factor_gt 0.0960
_refine_ls_wR_factor_ref 0.1046
_reflns_number_gt 2522
_reflns_number_total 3363
_reflns_threshold_expression I>2sigma(I)
_cod_data_source_file im2196.cif
_cod_data_source_block I
_cod_database_code 2226176
_cod_database_fobs_code 2226176

loop_
_symmetry_equiv_pos_as_xyz
'x, y, z'
'-x, -y, -z'

loop_
_atom_site_type_symbol
_atom_site_label
_atom_site_fract_x
_atom_site_fract_y
_atom_site_fract_z
_atom_site_U_iso_or_equiv
_atom_site_adp_type
_atom_site_calc_flag
_atom_site_refinement_flags
_atom_site_occupancy
_atom_site_disorder_assembly
_atom_site_disorder_group
Br Br27 0.67572(5) 0.56595(4) 0.87665(3) 0.0848(2) Uani d . 1 . .
O O2 0.3651(3) 0.99683(19) 0.82814(14) 0.0599(5) Uani d . 1 . .
O O24 0.6787(3) 0.8846(3) 0.63093(18) 0.0856(7) Uani d . 1 . .
O O25 0.2519(5) 1.2538(2) 0.8109(2) 0.1010(9) Uani d . 1 . .
O O26 0.0566(5) 1.3176(3) 0.9264(3) 0.1318(13) Uani d . 1 . .
N N22 0.5004(4) 1.0913(3) 0.64616(19) 0.0712(7) Uani d . 1 . .
H H22 0.4153 1.1318 0.6846 0.085 Uiso calc R 1 . .
N N23 0.1698(4) 1.2288(3) 0.8964(2) 0.0653(7) Uani d . 1 . .
C C1 0.6438(6) 1.3641(4) 0.5979(3) 0.0878(11) Uani d . 1 . .
H H1 0.5190 1.4028 0.6064 0.105 Uiso calc R 1 . .
C C2 0.7724(10) 1.4280(5) 0.6178(3) 0.1174(18) Uani d . 1 . .
H H2 0.7341 1.5090 0.6395 0.141 Uiso calc R 1 . .
C C3 0.9541(11) 1.3690(8) 0.6046(4) 0.126(2) Uani d . 1 . .
H H3 1.0401 1.4101 0.6182 0.152 Uiso calc R 1 . .
C C4 1.0118(7) 1.2529(7) 0.5724(4) 0.1164(18) Uani d . 1 . .
H H4 1.1365 1.2150 0.5628 0.140 Uiso calc R 1 . .
C C5 0.8863(5) 1.1907(4) 0.5537(3) 0.0829(10) Uani d . 1 . .
H H5 0.9267 1.1098 0.5320 0.099 Uiso calc R 1 . .
C C6 0.7016(4) 1.2457(4) 0.5664(2) 0.0629(8) Uani d . 1 . .
C C7 0.5676(6) 1.1746(5) 0.5464(3) 0.0911(13) Uani d . 1 . .
H H7B 0.4646 1.2424 0.5108 0.109 Uiso calc R 1 . .
H H7A 0.6259 1.1159 0.4998 0.109 Uiso calc R 1 . .
C C8 0.5655(4) 0.9562(4) 0.6794(2) 0.0615(8) Uani d . 1 . .
C C9 0.4855(4) 0.8876(3) 0.7880(2) 0.0515(6) Uani d . 1 . .
H H9 0.5849 0.8396 0.8363 0.062 Uiso calc R 1 . .
C C10 0.3835(4) 0.7874(3) 0.7772(2) 0.0477(6) Uani d . 1 . .
C C11 0.4463(4) 0.6461(3) 0.8127(2) 0.0577(7) Uani d . 1 . .
C C12 0.3448(5) 0.5585(3) 0.8030(3) 0.0745(9) Uani d . 1 . .
H H12 0.3896 0.4642 0.8271 0.089 Uiso calc R 1 . .
C C13 0.1799(5) 0.6103(4) 0.7584(3) 0.0750(9) Uani d . 1 . .
H H13 0.1110 0.5511 0.7532 0.090 Uiso calc R 1 . .
C C14 0.1141(4) 0.7491(4) 0.7209(2) 0.0673(8) Uani d . 1 . .
H H14 0.0017 0.7842 0.6895 0.081 Uiso calc R 1 . .
C C15 0.2163(4) 0.8368(3) 0.7301(2) 0.0558(7) Uani d . 1 . .
H H15 0.1716 0.9309 0.7040 0.067 Uiso calc R 1 . .
C C16 0.3115(4) 0.9775(3) 0.93255(19) 0.0460(6) Uani d . 1 . .
C C17 0.3463(4) 0.8503(3) 1.0060(2) 0.0544(7) Uani d . 1 . .
H H17 0.4134 0.7728 0.9846 0.065 Uiso calc R 1 . .
C C18 0.2821(4) 0.8388(3) 1.1098(2) 0.0631(8) Uani d . 1 . .
H H18 0.3077 0.7534 1.1583 0.076 Uiso calc R 1 . .
C C19 0.1805(4) 0.9514(4) 1.1434(2) 0.0698(9) Uani d . 1 . .
H H19 0.1373 0.9420 1.2140 0.084 Uiso calc R 1 . .
C C20 0.1435(4) 1.0772(3) 1.0723(2) 0.0628(8) Uani d . 1 . .
H H20 0.0739 1.1537 1.0943 0.075 Uiso calc R 1 . .
C C21 0.2096(4) 1.0908(3) 0.9674(2) 0.0488(6) Uani d . 1 . .

loop_
_atom_site_aniso_label
_atom_site_aniso_U_11
_atom_site_aniso_U_22
_atom_site_aniso_U_33
_atom_site_aniso_U_12
_atom_site_aniso_U_13
_atom_site_aniso_U_23
Br27 0.0661(3) 0.0668(3) 0.1161(4) 0.00496(17) -0.0286(2) -0.0247(2)
O2 0.0875(14) 0.0447(10) 0.0454(10) -0.0160(10) 0.0037(9) -0.0113(8)
O24 0.0676(14) 0.124(2) 0.0680(14) -0.0247(14) 0.0139(12) -0.0354(14)
O25 0.165(3) 0.0495(13) 0.0740(16) -0.0125(15) -0.0038(18) -0.0060(12)
O26 0.135(3) 0.0565(16) 0.171(3) 0.0045(17) 0.036(2) -0.0219(18)
N22 0.0792(18) 0.085(2) 0.0506(14) -0.0405(16) 0.0013(13) -0.0016(13)
N23 0.0701(16) 0.0466(14) 0.084(2) -0.0138(13) -0.0136(14) -0.0209(13)
C1 0.103(3) 0.087(3) 0.062(2) -0.022(2) 0.0102(19) -0.0068(19)
C2 0.201(6) 0.094(3) 0.068(3) -0.065(4) 0.000(3) -0.015(2)
C3 0.175(6) 0.149(5) 0.083(3) -0.113(5) -0.031(4) 0.009(3)
C4 0.085(3) 0.156(5) 0.099(3) -0.057(3) -0.020(2) 0.014(3)
C5 0.081(2) 0.089(3) 0.069(2) -0.025(2) -0.0016(18) -0.0021(18)
C6 0.071(2) 0.078(2) 0.0367(14) -0.0313(17) -0.0043(13) 0.0037(14)
C7 0.104(3) 0.126(3) 0.0500(18) -0.070(3) -0.0088(18) 0.0084(19)
C8 0.0524(17) 0.088(2) 0.0523(17) -0.0299(17) -0.0051(14) -0.0172(16)
C9 0.0577(16) 0.0545(15) 0.0455(14) -0.0160(13) -0.0042(12) -0.0152(12)
C10 0.0467(14) 0.0546(15) 0.0455(14) -0.0130(12) 0.0004(11) -0.0192(12)
C11 0.0501(15) 0.0574(17) 0.0684(18) -0.0065(13) -0.0058(13) -0.0256(14)
C12 0.077(2) 0.0560(18) 0.100(3) -0.0164(16) -0.0095(19) -0.0330(17)
C13 0.075(2) 0.079(2) 0.088(2) -0.0344(19) -0.0033(18) -0.0341(19)
C14 0.0490(16) 0.098(3) 0.0607(18) -0.0223(17) -0.0044(14) -0.0242(17)
C15 0.0513(15) 0.0632(17) 0.0507(15) -0.0112(14) -0.0016(12) -0.0142(13)
C16 0.0512(14) 0.0500(14) 0.0443(14) -0.0208(12) -0.0049(11) -0.0148(11)
C17 0.0654(17) 0.0504(15) 0.0479(15) -0.0143(13) -0.0077(13) -0.0114(12)
C18 0.0674(19) 0.071(2) 0.0466(16) -0.0188(16) -0.0079(14) -0.0045(14)
C19 0.0681(19) 0.094(3) 0.0481(16) -0.0191(18) -0.0003(14) -0.0220(17)
C20 0.0556(17) 0.075(2) 0.0663(19) -0.0107(15) -0.0044(14) -0.0361(16)
C21 0.0486(14) 0.0482(14) 0.0561(16) -0.0161(12) -0.0107(12) -0.0165(12)

loop_
_atom_type_symbol
_atom_type_description
_atom_type_scat_dispersion_real
_atom_type_scat_dispersion_imag
_atom_type_scat_source
C C 0.0181 0.0091 'International Tables Vol C Tables 4.2.6.8 and 6.1.1.4'
H H 0.0000 0.0000 'International Tables Vol C Tables 4.2.6.8 and 6.1.1.4'
N N 0.0311 0.0180 'International Tables Vol C Tables 4.2.6.8 and 6.1.1.4'
Br Br -0.6763 1.2805 'International Tables Vol C Tables 4.2.6.8 and 6.1.1.4'
O O 0.0492 0.0322 'International Tables Vol C Tables 4.2.6.8 and 6.1.1.4'

loop_
_geom_angle_atom_site_label_1
_geom_angle_atom_site_label_2
_geom_angle_atom_site_label_3
_geom_angle_site_symmetry_1
_geom_angle_site_symmetry_3
_geom_angle
_geom_angle_publ_flag
C16 O2 C9 . . 121.1(2) ?
C8 N22 C7 . . 122.8(3) ?
C8 N22 H22 . . 118.6 ?
C7 N22 H22 . . 118.6 ?
O26 N23 O25 . . 120.9(3) ?
O26 N23 C21 . . 118.1(3) ?
O25 N23 C21 . . 120.9(3) ?
C6 C1 C2 . . 120.0(4) ?
C6 C1 H1 . . 120.0 ?
C2 C1 H1 . . 120.0 ?
C3 C2 C1 . . 118.7(5) ?
C3 C2 H2 . . 120.7 ?
C1 C2 H2 . . 120.7 ?
C4 C3 C2 . . 121.5(5) ?
C4 C3 H3 . . 119.3 ?
C2 C3 H3 . . 119.3 ?
C3 C4 C5 . . 119.6(5) ?
C3 C4 H4 . . 120.2 ?
C5 C4 H4 . . 120.2 ?
C4 C5 C6 . . 121.1(5) ?
C4 C5 H5 . . 119.4 ?
C6 C5 H5 . . 119.4 ?
C1 C6 C5 . . 119.1(4) ?
C1 C6 C7 . . 121.0(4) ?
C5 C6 C7 . . 119.9(4) ?
N22 C7 C6 . . 111.5(3) ?
N22 C7 H7B . . 109.3 ?
C6 C7 H7B . . 109.3 ?
N22 C7 H7A . . 109.3 ?
C6 C7 H7A . . 109.3 ?
H7B C7 H7A . . 108.0 ?
O24 C8 N22 . . 125.8(3) ?
O24 C8 C9 . . 118.7(3) ?
N22 C8 C9 . . 115.5(3) ?
O2 C9 C10 . . 111.1(2) ?
O2 C9 C8 . . 106.1(2) ?
C10 C9 C8 . . 111.0(2) ?
O2 C9 H9 . . 109.5 ?
C10 C9 H9 . . 109.5 ?
C8 C9 H9 . . 109.5 ?
C15 C10 C11 . . 117.2(3) ?
C15 C10 C9 . . 119.1(3) ?
C11 C10 C9 . . 123.7(2) ?
C12 C11 C10 . . 121.3(3) ?
C12 C11 Br27 . . 117.6(2) ?
C10 C11 Br27 . . 121.0(2) ?
C13 C12 C11 . . 120.1(3) ?
C13 C12 H12 . . 120.0 ?
C11 C12 H12 . . 120.0 ?
C12 C13 C14 . . 120.4(3) ?
C12 C13 H13 . . 119.8 ?
C14 C13 H13 . . 119.8 ?
C13 C14 C15 . . 119.5(3) ?
C13 C14 H14 . . 120.2 ?
C15 C14 H14 . . 120.2 ?
C10 C15 C14 . . 121.5(3) ?
C10 C15 H15 . . 119.3 ?
C14 C15 H15 . . 119.3 ?
O2 C16 C17 . . 123.9(2) ?
O2 C16 C21 . . 117.9(2) ?
C17 C16 C21 . . 118.2(2) ?
C18 C17 C16 . . 120.2(3) ?
C18 C17 H17 . . 119.9 ?
C16 C17 H17 . . 119.9 ?
C17 C18 C19 . . 121.2(3) ?
C17 C18 H18 . . 119.4 ?
C19 C18 H18 . . 119.4 ?
C20 C19 C18 . . 119.5(3) ?
C20 C19 H19 . . 120.2 ?
C18 C19 H19 . . 120.2 ?
C19 C20 C21 . . 120.0(3) ?
C19 C20 H20 . . 120.0 ?
C21 C20 H20 . . 120.0 ?
C20 C21 C16 . . 120.9(3) ?
C20 C21 N23 . . 117.2(3) ?
C16 C21 N23 . . 121.9(2) ?

loop_
_geom_bond_atom_site_label_1
_geom_bond_atom_site_label_2
_geom_bond_site_symmetry_2
_geom_bond_distance
_geom_bond_publ_flag
Br27 C11 . 1.903(3) ?
O2 C16 . 1.354(3) ?
O2 C9 . 1.439(3) ?
O24 C8 . 1.218(4) ?
O25 N23 . 1.209(4) ?
O26 N23 . 1.203(4) ?
N22 C8 . 1.331(4) ?
N22 C7 . 1.473(4) ?
N22 H22 . 0.8600 ?
N23 C21 . 1.461(4) ?
C1 C6 . 1.358(5) ?
C1 C2 . 1.406(7) ?
C1 H1 . 0.9300 ?
C2 C3 . 1.361(8) ?
C2 H2 . 0.9300 ?
C3 C4 . 1.341(8) ?
C3 H3 . 0.9300 ?
C4 C5 . 1.367(6) ?
C4 H4 . 0.9300 ?
C5 C6 . 1.372(5) ?
C5 H5 . 0.9300 ?
C6 C7 . 1.494(5) ?
C7 H7B . 0.9700 ?
C7 H7A . 0.9700 ?
C8 C9 . 1.538(4) ?
C9 C10 . 1.504(4) ?
C9 H9 . 0.9800 ?
C10 C15 . 1.386(4) ?
C10 C11 . 1.388(4) ?
C11 C12 . 1.384(4) ?
C12 C13 . 1.357(5) ?
C12 H12 . 0.9300 ?
C13 C14 . 1.370(5) ?
C13 H13 . 0.9300 ?
C14 C15 . 1.387(4) ?
C14 H14 . 0.9300 ?
C15 H15 . 0.9300 ?
C16 C17 . 1.391(4) ?
C16 C21 . 1.391(4) ?
C17 C18 . 1.371(4) ?
C17 H17 . 0.9300 ?
C18 C19 . 1.375(5) ?
C18 H18 . 0.9300 ?
C19 C20 . 1.367(5) ?
C19 H19 . 0.9300 ?
C20 C21 . 1.386(4) ?
C20 H20 . 0.9300 ?

loop_
_geom_hbond_atom_site_label_D
_geom_hbond_atom_site_label_H
_geom_hbond_atom_site_label_A
_geom_hbond_site_symmetry_A
_geom_hbond_distance_DH
_geom_hbond_distance_HA
_geom_hbond_distance_DA
_geom_hbond_angle_DHA
N22 H22 O2 1_555 0.86 2.08 2.521(3) 111
N22 H22 O25 1_555 0.86 2.39 3.227(4) 164
